data_4308223
loop_
_publ_author_name
'Richard D. Adams'
'Burjor Captain'
'Lei Zhu'

_publ_section_title
;
Addition of Pt(PBut3) to Osmium-Tin Cluster Complexes
;
_journal_name_full 'Inorganic Chemistry'
_journal_page_first 4605
_journal_page_last 4611
_journal_paper_doi 10.1021/ic070261a
_journal_volume 46
_journal_year 2007
_chemical_formula_sum 'C54 H70 O12 Os3 P2 Pt2 Sn'
_chemical_formula_weight 2067.73
_chemical_name_systematic
; 
 ? 
;
_space_group_IT_number 14
_symmetry_cell_setting monoclinic
_symmetry_space_group_name_Hall '-P 2yn'
_symmetry_space_group_name_H-M 'P 1 21/n 1'
_atom_sites_solution_hydrogens geom
_atom_sites_solution_primary direct
_atom_sites_solution_secondary difmap
_audit_creation_method SHELXL-97
_cell_angle_alpha 90.00
_cell_angle_beta 95.151(2)
_cell_angle_gamma 90.00
_cell_formula_units_Z 4
_cell_length_a 9.2366(12)
_cell_length_b 14.6004(18)
_cell_length_c 46.617(6)
_cell_measurement_reflns_used 8868
_cell_measurement_temperature 294(2)
_cell_measurement_theta_max 23.79
_cell_measurement_theta_min 2.24
_cell_volume 6261.3(14)
_computing_cell_refinement 'SAINT+  V6.45 (Bruker, 2003)'
_computing_data_collection 'SMART V5.632 (Bruker, 2005)'
_computing_data_reduction 'SAINT+  V6.45'
_computing_molecular_graphics 'SHELXTL V6.1 (Sheldrick, 2000)'
_computing_publication_material 'SHELXTL V6.1'
_computing_structure_refinement 'SHELXL-97 (Sheldrick, 1997)'
_computing_structure_solution 'SHELXS-97 (Sheldrick, 1990)'
_diffrn_ambient_temperature 294(2)
_diffrn_measured_fraction_theta_full 1.000
_diffrn_measured_fraction_theta_max 1.000
_diffrn_measurement_device_type 'Bruker SMART APEX CCD diffractometer'
_diffrn_measurement_method 'omega scans'
_diffrn_radiation_monochromator graphite
_diffrn_radiation_source 'fine-focus sealed tube'
_diffrn_radiation_type MoK\a
_diffrn_radiation_wavelength 0.71073
_diffrn_reflns_av_R_equivalents 0.0789
_diffrn_reflns_av_sigmaI/netI 0.0781
_diffrn_reflns_limit_h_max 11
_diffrn_reflns_limit_h_min -11
_diffrn_reflns_limit_k_max 18
_diffrn_reflns_limit_k_min -17
_diffrn_reflns_limit_l_max 57
_diffrn_reflns_limit_l_min -57
_diffrn_reflns_number 54034
_diffrn_reflns_theta_full 26.02
_diffrn_reflns_theta_max 26.02
_diffrn_reflns_theta_min 1.75
_diffrn_standards_decay_% <1
_exptl_absorpt_coefficient_mu 11.174
_exptl_absorpt_correction_T_max 1.000
_exptl_absorpt_correction_T_min 0.344
_exptl_absorpt_correction_type multi-scan
_exptl_absorpt_process_details '(SADABS, Bruker, 1997)'
_exptl_crystal_colour orange
_exptl_crystal_density_diffrn 2.194
_exptl_crystal_density_method 'not measured'
_exptl_crystal_description plate
_exptl_crystal_F_000 3840
_exptl_crystal_size_max 0.30
_exptl_crystal_size_mid 0.20
_exptl_crystal_size_min 0.08
_refine_diff_density_max 3.543
_refine_diff_density_min -1.658
_refine_diff_density_rms 0.194
_refine_ls_extinction_method none
_refine_ls_goodness_of_fit_ref 1.053
_refine_ls_hydrogen_treatment constr
_refine_ls_matrix_type full
_refine_ls_number_parameters 659
_refine_ls_number_reflns 12345
_refine_ls_number_restraints 0
_refine_ls_restrained_S_all 1.053
_refine_ls_R_factor_all 0.0837
_refine_ls_R_factor_gt 0.0579
_refine_ls_shift/su_max 0.020
_refine_ls_shift/su_mean 0.000
_refine_ls_structure_factor_coef Fsqd
_refine_ls_weighting_details 'calc w=1/[\s^2^(Fo^2^)+(0.0000P)^2^+81.4654P] where P=(Fo^2^+2Fc^2^)/3'
_refine_ls_weighting_scheme calc
_refine_ls_wR_factor_gt 0.1226
_refine_ls_wR_factor_ref 0.1344
_reflns_number_gt 9094
_reflns_number_total 12345
_reflns_threshold_expression >2sigma(I)
_cod_data_source_file ic070261a-file002_2.cif
_cod_data_source_block p21n
_cod_depositor_comments
;
The following automatic conversions were performed:
'_symmetry_cell_setting' value 'Monoclinic' changed to 'monoclinic'
according to '/home/saulius/struct/CIF-dictionaries/cif_core.dic'
dictionary named 'cif_core.dic' version 2.4.1 from
2010-06-29.

'_exptl_absorpt_correction_type' value 'Multi-scan' changed
to 'multi-scan' according to
'/home/saulius/struct/CIF-dictionaries/cif_core.dic' dictionary named
'cif_core.dic' version 2.4.1 from 2010-06-29.

Automatic conversion script
Id: cif_fix_enum 1527 2010-12-29 10:47:43Z saulius 
;
_cod_database_code 4308223

loop_
_symmetry_equiv_pos_as_xyz
'x, y, z'
'-x+1/2, y+1/2, -z+1/2'
'-x, -y, -z'
'x-1/2, -y-1/2, z-1/2'

loop_
_atom_site_label
_atom_site_type_symbol
_atom_site_fract_x
_atom_site_fract_y
_atom_site_fract_z
_atom_site_U_iso_or_equiv
_atom_site_adp_type
_atom_site_occupancy
_atom_site_symmetry_multiplicity
_atom_site_calc_flag
_atom_site_refinement_flags
_atom_site_disorder_assembly
_atom_site_disorder_group
C46 C 0.898(2) 0.2872(13) 0.0523(4) 0.074(5) Uiso 1 1 d . . .
C50 C 1.080(3) 0.4064(17) 0.0341(5) 0.110(8) Uani 1 1 d . . .
H50 H 1.0931 0.4664 0.0282 0.133 Uiso 1 1 calc R . .
C51 C 0.9476(18) 0.3766(11) 0.0402(4) 0.072(5) Uani 1 1 d . . .
H51 H 0.8733 0.4188 0.0361 0.086 Uiso 1 1 calc R . .
Pt1 Pt 0.94382(6) 0.52785(4) 0.187032(12) 0.04934(14) Uani 1 1 d . . .
Pt2 Pt 0.78137(6) 0.23338(4) 0.013657(12) 0.05287(15) Uani 1 1 d . . .
Os1 Os 0.75409(6) 0.39922(4) 0.162293(11) 0.04744(14) Uani 1 1 d . . .
Os2 Os 1.03347(6) 0.44454(4) 0.137980(12) 0.05186(15) Uani 1 1 d . . .
Os3 Os 0.71750(6) 0.24791(4) 0.069849(12) 0.05402(16) Uani 1 1 d . . .
Sn1 Sn 0.86590(10) 0.29804(6) 0.120082(19) 0.0453(2) Uani 1 1 d . . .
P1 P 1.0292(4) 0.6009(2) 0.23027(8) 0.0521(8) Uani 1 1 d . . .
P2 P 0.7681(4) 0.2040(2) -0.03427(8) 0.0555(9) Uani 1 1 d . . .
O11 O 0.5932(15) 0.5209(10) 0.1159(3) 0.113(5) Uani 1 1 d . . .
O12 O 0.9072(13) 0.2723(9) 0.2082(3) 0.086(4) Uani 1 1 d . . .
O13 O 0.4792(15) 0.2868(11) 0.1649(3) 0.115(5) Uani 1 1 d . . .
O14 O 0.6301(13) 0.5524(10) 0.1985(3) 0.116(5) Uani 1 1 d . . .
O21 O 0.8693(16) 0.5484(10) 0.0874(3) 0.110(5) Uani 1 1 d . . .
O22 O 1.1879(13) 0.3213(9) 0.1846(3) 0.091(4) Uani 1 1 d . . .
O23 O 1.2968(14) 0.4191(11) 0.1041(3) 0.114(5) Uani 1 1 d . . .
O24 O 1.1357(18) 0.6411(9) 0.1517(3) 0.115(5) Uani 1 1 d . . .
O31 O 0.5891(17) 0.4401(9) 0.0581(3) 0.117(5) Uani 1 1 d . . .
O32 O 0.8329(19) 0.0525(8) 0.0803(3) 0.119(6) Uani 1 1 d . . .
O33 O 0.4576(14) 0.1935(12) 0.1014(3) 0.121(5) Uani 1 1 d . . .
O34 O 0.4855(14) 0.1751(11) 0.0225(3) 0.109(5) Uani 1 1 d . . .
C11 C 0.6522(18) 0.4752(12) 0.1331(4) 0.071(4) Uani 1 1 d . . .
C12 C 0.8543(15) 0.3192(11) 0.1904(3) 0.058(4) Uani 1 1 d . . .
C13 C 0.5841(19) 0.3292(13) 0.1638(4) 0.077(5) Uani 1 1 d . . .
C14 C 0.7240(17) 0.5077(11) 0.1905(3) 0.066(4) Uani 1 1 d . . .
C21 C 0.9299(19) 0.5113(11) 0.1072(4) 0.072(4) Uani 1 1 d . . .
C22 C 1.1314(16) 0.3671(12) 0.1674(4) 0.068(4) Uani 1 1 d . . .
C23 C 1.1980(18) 0.4294(12) 0.1170(4) 0.072(4) Uani 1 1 d . . .
C24 C 1.088(2) 0.5696(12) 0.1577(4) 0.085(6) Uani 1 1 d . . .
C31 C 0.6396(18) 0.3698(12) 0.0629(3) 0.074(5) Uani 1 1 d . . .
C32 C 0.792(2) 0.1251(12) 0.0759(4) 0.079(5) Uani 1 1 d . . .
C33 C 0.5568(19) 0.2130(13) 0.0904(4) 0.078(5) Uani 1 1 d . . .
C34 C 0.5997(18) 0.2031(11) 0.0291(4) 0.068(4) Uani 1 1 d . . .
C40 C 0.9673(14) 0.1738(10) 0.1379(3) 0.056(4) Uani 1 1 d . . .
C41 C 1.1090(19) 0.1533(12) 0.1328(4) 0.081(5) Uani 1 1 d . . .
H41 H 1.1607 0.1947 0.1226 0.098 Uiso 1 1 calc R . .
C42 C 1.176(3) 0.0729(15) 0.1426(5) 0.110(7) Uani 1 1 d . . .
H42 H 1.2706 0.0598 0.1385 0.132 Uiso 1 1 calc R . .
C43 C 1.102(3) 0.0135(16) 0.1584(5) 0.111(8) Uani 1 1 d . . .
H43 H 1.1473 -0.0395 0.1657 0.133 Uiso 1 1 calc R . .
C44 C 0.964(3) 0.0302(14) 0.1635(5) 0.107(7) Uani 1 1 d . . .
H44 H 0.9146 -0.0122 0.1738 0.128 Uiso 1 1 calc R . .
C45 C 0.893(2) 0.1109(11) 0.1534(4) 0.077(5) Uani 1 1 d . . .
H45 H 0.7971 0.1219 0.1572 0.093 Uiso 1 1 calc R . .
Os Os 0.9552(8) 0.3349(5) 0.06339(17) 0.0549(17) Uani 0.08 1 d P . .
C47 C 1.0439(18) 0.2307(15) 0.0528(4) 0.088(6) Uani 1 1 d . . .
H47 H 1.0378 0.1705 0.0591 0.105 Uiso 1 1 calc R . .
C48 C 1.180(2) 0.257(2) 0.0453(5) 0.116(8) Uani 1 1 d . . .
H48 H 1.2567 0.2158 0.0459 0.140 Uiso 1 1 calc R . .
C49 C 1.197(3) 0.346(3) 0.0369(6) 0.132(11) Uani 1 1 d . . .
H49 H 1.2887 0.3664 0.0330 0.159 Uiso 1 1 calc R . .
C53 C 0.960(2) 0.2101(14) -0.0466(4) 0.083(5) Uani 1 1 d . . .
C54 C 1.050(2) 0.1283(18) -0.0323(6) 0.141(10) Uani 1 1 d . . .
H54A H 1.0120 0.0716 -0.0402 0.211 Uiso 1 1 calc R . .
H54B H 1.0423 0.1289 -0.0118 0.211 Uiso 1 1 calc R . .
H54C H 1.1497 0.1346 -0.0360 0.211 Uiso 1 1 calc R . .
C55 C 1.034(2) 0.2975(17) -0.0317(5) 0.122(8) Uani 1 1 d . . .
H55A H 1.1370 0.2878 -0.0287 0.183 Uiso 1 1 calc R . .
H55B H 0.9954 0.3080 -0.0136 0.183 Uiso 1 1 calc R . .
H55C H 1.0149 0.3498 -0.0440 0.183 Uiso 1 1 calc R . .
C56 C 0.976(3) 0.213(2) -0.0787(5) 0.142(10) Uani 1 1 d . . .
H56A H 0.9244 0.2643 -0.0872 0.214 Uiso 1 1 calc R . .
H56B H 0.9379 0.1572 -0.0875 0.214 Uiso 1 1 calc R . .
H56C H 1.0775 0.2179 -0.0817 0.214 Uiso 1 1 calc R . .
C57 C 0.649(2) 0.2916(12) -0.0547(4) 0.081(5) Uani 1 1 d . . .
C58 C 0.724(3) 0.3857(12) -0.0528(6) 0.131(9) Uani 1 1 d . . .
H58A H 0.6611 0.4307 -0.0623 0.197 Uiso 1 1 calc R . .
H58B H 0.8131 0.3827 -0.0619 0.197 Uiso 1 1 calc R . .
H58C H 0.7453 0.4023 -0.0329 0.197 Uiso 1 1 calc R . .
C59 C 0.614(3) 0.2700(15) -0.0870(4) 0.123(9) Uani 1 1 d . . .
H59A H 0.5902 0.2062 -0.0893 0.184 Uiso 1 1 calc R . .
H59B H 0.6966 0.2840 -0.0972 0.184 Uiso 1 1 calc R . .
H59C H 0.5324 0.3064 -0.0945 0.184 Uiso 1 1 calc R . .
C60 C 0.510(2) 0.3049(18) -0.0405(6) 0.135(10) Uani 1 1 d . . .
H60A H 0.5330 0.3215 -0.0207 0.203 Uiso 1 1 calc R . .
H60B H 0.4554 0.2490 -0.0416 0.203 Uiso 1 1 calc R . .
H60C H 0.4540 0.3528 -0.0502 0.203 Uiso 1 1 calc R . .
C61 C 0.694(2) 0.0837(12) -0.0430(4) 0.077(5) Uani 1 1 d . . .
C62 C 0.726(3) 0.0480(15) -0.0727(5) 0.131(9) Uani 1 1 d . . .
H62A H 0.6758 -0.0087 -0.0766 0.197 Uiso 1 1 calc R . .
H62B H 0.8290 0.0382 -0.0728 0.197 Uiso 1 1 calc R . .
H62C H 0.6946 0.0921 -0.0871 0.197 Uiso 1 1 calc R . .
C63 C 0.531(2) 0.0796(13) -0.0423(5) 0.110(7) Uani 1 1 d . . .
H63A H 0.4852 0.1178 -0.0573 0.165 Uiso 1 1 calc R . .
H63B H 0.5050 0.1007 -0.0240 0.165 Uiso 1 1 calc R . .
H63C H 0.4983 0.0175 -0.0453 0.165 Uiso 1 1 calc R . .
C64 C 0.758(3) 0.0186(12) -0.0189(5) 0.140(11) Uani 1 1 d . . .
H64A H 0.7491 0.0461 -0.0005 0.211 Uiso 1 1 calc R . .
H64B H 0.8591 0.0078 -0.0212 0.211 Uiso 1 1 calc R . .
H64C H 0.7065 -0.0386 -0.0201 0.211 Uiso 1 1 calc R . .
C65 C 0.967(2) 0.5333(13) 0.2620(3) 0.077(5) Uani 1 1 d . . .
C66 C 0.812(3) 0.507(2) 0.2576(6) 0.180(14) Uani 1 1 d . . .
H66A H 0.8029 0.4514 0.2466 0.270 Uiso 1 1 calc R . .
H66B H 0.7578 0.5548 0.2475 0.270 Uiso 1 1 calc R . .
H66C H 0.7750 0.4971 0.2760 0.270 Uiso 1 1 calc R . .
C67 C 1.038(3) 0.4392(14) 0.2648(5) 0.137(10) Uani 1 1 d . . .
H67A H 0.9882 0.4021 0.2778 0.206 Uiso 1 1 calc R . .
H67B H 1.1379 0.4459 0.2721 0.206 Uiso 1 1 calc R . .
H67C H 1.0330 0.4103 0.2462 0.206 Uiso 1 1 calc R . .
C68 C 1.000(3) 0.5827(15) 0.2914(3) 0.115(8) Uani 1 1 d . . .
H68A H 0.9191 0.6211 0.2951 0.172 Uiso 1 1 calc R . .
H68B H 1.0856 0.6194 0.2908 0.172 Uiso 1 1 calc R . .
H68C H 1.0149 0.5379 0.3065 0.172 Uiso 1 1 calc R . .
C69 C 0.9628(19) 0.7248(11) 0.2316(4) 0.072(5) Uani 1 1 d . . .
C70 C 0.797(3) 0.7208(14) 0.2341(6) 0.129(9) Uani 1 1 d . . .
H70A H 0.7792 0.6900 0.2516 0.194 Uiso 1 1 calc R . .
H70B H 0.7511 0.6879 0.2180 0.194 Uiso 1 1 calc R . .
H70C H 0.7592 0.7819 0.2343 0.194 Uiso 1 1 calc R . .
C71 C 1.019(3) 0.7819(13) 0.2569(4) 0.123(9) Uani 1 1 d . . .
H71A H 1.1231 0.7800 0.2589 0.184 Uiso 1 1 calc R . .
H71B H 0.9822 0.7584 0.2740 0.184 Uiso 1 1 calc R . .
H71C H 0.9870 0.8441 0.2539 0.184 Uiso 1 1 calc R . .
C72 C 0.987(3) 0.7707(13) 0.2041(5) 0.150(12) Uani 1 1 d . . .
H72A H 0.9731 0.8354 0.2060 0.225 Uiso 1 1 calc R . .
H72B H 0.9202 0.7472 0.1890 0.225 Uiso 1 1 calc R . .
H72C H 1.0851 0.7591 0.1995 0.225 Uiso 1 1 calc R . .
C73 C 1.2378(19) 0.6036(13) 0.2348(4) 0.082(5) Uani 1 1 d . . .
C74 C 1.298(2) 0.5149(17) 0.2260(6) 0.149(12) Uani 1 1 d . . .
H74A H 1.4007 0.5139 0.2310 0.223 Uiso 1 1 calc R . .
H74B H 1.2777 0.5071 0.2056 0.223 Uiso 1 1 calc R . .
H74C H 1.2530 0.4660 0.2359 0.223 Uiso 1 1 calc R . .
C75 C 1.304(2) 0.672(2) 0.2155(6) 0.168(13) Uani 1 1 d . . .
H75A H 1.4085 0.6694 0.2188 0.252 Uiso 1 1 calc R . .
H75B H 1.2720 0.7327 0.2198 0.252 Uiso 1 1 calc R . .
H75C H 1.2753 0.6580 0.1957 0.252 Uiso 1 1 calc R . .
C76 C 1.304(3) 0.625(2) 0.2639(5) 0.145(11) Uani 1 1 d . . .
H76A H 1.2597 0.5875 0.2776 0.218 Uiso 1 1 calc R . .
H76B H 1.2885 0.6882 0.2680 0.218 Uiso 1 1 calc R . .
H76C H 1.4062 0.6123 0.2649 0.218 Uiso 1 1 calc R . .
C1S C 0.416(3) 0.253(2) 0.8466(6) 0.138(9) Uiso 1 1 d . . .
H1S H 0.4297 0.3121 0.8399 0.166 Uiso 1 1 calc R . .
C2S C 0.281(3) 0.153(2) 0.8692(6) 0.146(10) Uiso 1 1 d . . .
H2S H 0.1967 0.1409 0.8781 0.175 Uiso 1 1 calc R . .
C3S C 0.492(3) 0.107(2) 0.8524(6) 0.142(9) Uiso 1 1 d . . .
H3S H 0.5571 0.0602 0.8488 0.170 Uiso 1 1 calc R . .
C4S C 0.518(3) 0.192(2) 0.8426(6) 0.148(10) Uiso 1 1 d . . .
H4S H 0.6011 0.2060 0.8337 0.178 Uiso 1 1 calc R . .
C5S C 0.376(3) 0.085(2) 0.8672(6) 0.152(10) Uiso 1 1 d . . .
H5S H 0.3643 0.0280 0.8752 0.182 Uiso 1 1 calc R . .
C6S C 0.302(3) 0.237(2) 0.8587(6) 0.144(10) Uiso 1 1 d . . .
H6S H 0.2333 0.2827 0.8605 0.173 Uiso 1 1 calc R . .

loop_
_atom_site_aniso_label
_atom_site_aniso_U_11
_atom_site_aniso_U_22
_atom_site_aniso_U_33
_atom_site_aniso_U_23
_atom_site_aniso_U_13
_atom_site_aniso_U_12
C50 0.108(17) 0.124(19) 0.099(16) -0.013(14) 0.012(14) -0.058(16)
C51 0.068(11) 0.059(9) 0.088(13) -0.014(9) 0.009(9) -0.016(8)
Pt1 0.0519(3) 0.0457(3) 0.0501(3) -0.0065(2) 0.0028(2) 0.0013(2)
Pt2 0.0506(3) 0.0616(3) 0.0463(3) -0.0024(2) 0.0033(2) -0.0029(3)
Os1 0.0451(3) 0.0525(3) 0.0447(3) -0.0034(2) 0.0041(2) -0.0017(2)
Os2 0.0544(3) 0.0587(3) 0.0434(3) -0.0019(2) 0.0095(2) -0.0081(3)
Os3 0.0616(3) 0.0543(3) 0.0468(3) -0.0076(2) 0.0085(3) -0.0008(3)
Sn1 0.0462(5) 0.0438(5) 0.0462(5) 0.0001(4) 0.0064(4) 0.0014(4)
P1 0.064(2) 0.0475(19) 0.0443(19) -0.0059(16) 0.0016(17) -0.0066(17)
P2 0.072(2) 0.0463(19) 0.048(2) 0.0033(16) 0.0026(18) 0.0000(17)
O11 0.102(10) 0.117(11) 0.116(11) 0.048(9) -0.016(9) 0.031(9)
O12 0.081(8) 0.093(9) 0.085(9) 0.033(7) 0.003(7) -0.001(7)
O13 0.077(9) 0.164(14) 0.106(11) 0.012(10) 0.015(8) -0.047(9)
O14 0.067(8) 0.140(12) 0.142(13) -0.071(10) 0.023(8) 0.030(8)
O21 0.118(11) 0.105(10) 0.103(10) 0.061(9) -0.010(9) -0.002(8)
O22 0.078(8) 0.112(10) 0.080(9) 0.014(8) -0.010(7) 0.021(7)
O23 0.073(8) 0.173(14) 0.102(10) 0.006(10) 0.043(8) -0.015(9)
O24 0.198(16) 0.084(9) 0.066(8) -0.014(7) 0.030(9) -0.068(10)
O31 0.141(13) 0.068(8) 0.134(13) -0.020(8) -0.023(10) 0.038(9)
O32 0.203(17) 0.044(7) 0.114(11) -0.006(7) 0.038(11) 0.010(9)
O33 0.070(8) 0.193(16) 0.102(11) -0.014(10) 0.029(8) -0.031(9)
O34 0.068(8) 0.160(14) 0.101(10) -0.038(9) 0.015(7) -0.047(9)
C11 0.069(10) 0.071(11) 0.074(11) -0.005(9) 0.014(9) -0.006(9)
C12 0.045(8) 0.082(11) 0.048(8) -0.007(8) 0.009(7) -0.015(7)
C13 0.064(10) 0.102(14) 0.066(11) -0.004(10) 0.004(9) 0.001(10)
C14 0.060(9) 0.081(11) 0.058(9) -0.025(8) 0.004(8) -0.004(8)
C21 0.076(11) 0.065(10) 0.079(12) 0.004(9) 0.016(9) -0.010(9)
C22 0.043(8) 0.093(12) 0.067(11) -0.019(9) 0.006(8) -0.005(8)
C23 0.063(10) 0.095(12) 0.060(10) -0.005(9) 0.015(8) -0.018(9)
C24 0.127(16) 0.070(11) 0.058(10) 0.001(8) 0.008(10) -0.033(11)
C31 0.074(11) 0.081(12) 0.062(10) -0.028(9) -0.016(8) 0.001(9)
C32 0.110(14) 0.061(11) 0.067(11) -0.003(8) 0.020(10) -0.020(10)
C33 0.064(10) 0.115(14) 0.059(10) -0.010(10) 0.023(8) -0.014(10)
C34 0.069(10) 0.065(10) 0.072(11) -0.009(8) 0.011(9) -0.008(8)
C40 0.044(7) 0.053(8) 0.069(10) 0.001(7) -0.005(7) 0.002(6)
C41 0.082(12) 0.081(12) 0.082(12) 0.019(10) 0.005(10) 0.015(10)
C42 0.113(17) 0.092(15) 0.124(18) 0.015(14) 0.011(14) 0.059(13)
C43 0.14(2) 0.085(15) 0.104(17) 0.011(13) -0.031(16) 0.030(15)
C44 0.131(19) 0.084(14) 0.096(15) 0.038(12) -0.037(14) -0.008(13)
C45 0.084(12) 0.061(10) 0.083(12) 0.000(9) -0.014(10) 0.005(9)
Os 0.053(4) 0.058(4) 0.055(4) 0.008(4) 0.008(3) -0.002(3)
C47 0.055(10) 0.134(17) 0.073(12) -0.016(11) -0.006(9) -0.006(10)
C48 0.063(13) 0.18(3) 0.109(18) -0.014(18) 0.003(12) 0.001(16)
C49 0.068(14) 0.21(3) 0.12(2) -0.04(2) 0.002(14) -0.03(2)
C53 0.080(12) 0.108(14) 0.065(11) -0.002(10) 0.031(9) 0.000(11)
C54 0.106(18) 0.15(2) 0.16(3) 0.014(19) 0.014(17) 0.052(17)
C55 0.073(13) 0.15(2) 0.15(2) -0.008(17) 0.021(14) -0.031(14)
C56 0.14(2) 0.22(3) 0.075(15) -0.014(17) 0.041(15) -0.06(2)
C57 0.107(14) 0.078(11) 0.054(10) -0.005(8) -0.016(10) 0.008(10)
C58 0.16(2) 0.049(11) 0.17(2) 0.015(13) -0.044(18) 0.006(12)
C59 0.18(2) 0.108(16) 0.075(14) 0.019(12) -0.039(14) 0.007(16)
C60 0.100(17) 0.15(2) 0.16(2) 0.026(18) -0.008(16) 0.064(16)
C61 0.088(12) 0.072(11) 0.068(11) -0.004(9) -0.002(9) -0.023(9)
C62 0.21(3) 0.093(15) 0.095(16) -0.045(13) 0.011(17) -0.003(16)
C63 0.132(19) 0.086(14) 0.107(16) -0.015(12) -0.016(14) -0.045(13)
C64 0.23(3) 0.050(11) 0.13(2) 0.023(12) -0.065(19) -0.016(14)
C65 0.084(12) 0.093(13) 0.053(9) 0.010(9) 0.008(8) -0.020(10)
C66 0.15(3) 0.26(4) 0.13(2) 0.07(2) 0.03(2) -0.07(3)
C67 0.25(3) 0.073(14) 0.085(15) 0.006(11) -0.024(18) 0.006(17)
C68 0.19(2) 0.121(17) 0.041(10) -0.008(10) 0.035(12) -0.034(16)
C69 0.084(12) 0.067(10) 0.064(10) -0.018(8) -0.006(9) 0.014(9)
C70 0.14(2) 0.082(14) 0.17(2) -0.030(15) 0.029(18) 0.042(14)
C71 0.22(3) 0.063(11) 0.085(14) -0.042(11) 0.013(16) -0.007(14)
C72 0.29(4) 0.054(11) 0.111(19) 0.027(12) 0.03(2) 0.028(17)
C73 0.069(11) 0.090(13) 0.081(12) -0.018(10) -0.021(9) -0.018(10)
C74 0.067(13) 0.13(2) 0.23(3) -0.05(2) -0.053(16) 0.024(13)
C75 0.080(15) 0.25(3) 0.18(3) 0.07(3) 0.019(16) -0.069(19)
C76 0.111(18) 0.22(3) 0.101(18) -0.066(19) -0.011(14) -0.020(19)

loop_
_atom_type_symbol
_atom_type_description
_atom_type_scat_dispersion_real
_atom_type_scat_dispersion_imag
_atom_type_scat_source
C C 0.0033 0.0016 'International Tables Vol C Tables 4.2.6.8 and 6.1.1.4'
H H 0.0000 0.0000 'International Tables Vol C Tables 4.2.6.8 and 6.1.1.4'
O O 0.0106 0.0060 'International Tables Vol C Tables 4.2.6.8 and 6.1.1.4'
P P 0.1023 0.0942 'International Tables Vol C Tables 4.2.6.8 and 6.1.1.4'
Sn Sn -0.6537 1.4246 'International Tables Vol C Tables 4.2.6.8 and 6.1.1.4'
Os Os -1.2165 7.6030 'International Tables Vol C Tables 4.2.6.8 and 6.1.1.4'
Pt Pt -1.7033 8.3905 'International Tables Vol C Tables 4.2.6.8 and 6.1.1.4'

loop_
_geom_angle_atom_site_label_1
_geom_angle_atom_site_label_2
_geom_angle_atom_site_label_3
_geom_angle
_geom_angle_site_symmetry_1
_geom_angle_site_symmetry_3
_geom_angle_publ_flag
Os C46 C51 54.8(12) . . ?
Os C46 C47 87.0(15) . . ?
C51 C46 C47 99.9(15) . . ?
Os C46 Os3 114.3(15) . . ?
C51 C46 Os3 133.7(13) . . ?
C47 C46 Os3 125.7(13) . . ?
Os C46 Pt2 153.1(16) . . ?
C51 C46 Pt2 98.4(11) . . ?
C47 C46 Pt2 100.5(11) . . ?
Os3 C46 Pt2 82.2(7) . . ?
C51 C50 C49 119(2) . . ?
C50 C51 C46 131.7(19) . . ?
C14 Pt1 C24 141.3(7) . . ?
C14 Pt1 P1 104.7(4) . . ?
C24 Pt1 P1 104.2(5) . . ?
C14 Pt1 Os1 49.0(4) . . ?
C24 Pt1 Os1 110.2(5) . . ?
P1 Pt1 Os1 145.14(10) . . ?
C14 Pt1 Os2 111.6(4) . . ?
C24 Pt1 Os2 48.2(5) . . ?
P1 Pt1 Os2 143.22(10) . . ?
Os1 Pt1 Os2 65.30(2) . . ?
C34 Pt2 C46 99.1(7) . . ?
C34 Pt2 P2 110.6(5) . . ?
C46 Pt2 P2 150.2(5) . . ?
C34 Pt2 Os3 52.8(5) . . ?
C46 Pt2 Os3 46.4(5) . . ?
P2 Pt2 Os3 163.31(11) . . ?
C13 Os1 C12 89.8(7) . . ?
C13 Os1 C11 89.0(7) . . ?
C12 Os1 C11 177.7(7) . . ?
C13 Os1 C14 103.3(7) . . ?
C12 Os1 C14 96.6(6) . . ?
C11 Os1 C14 85.6(7) . . ?
C13 Os1 Sn1 96.0(5) . . ?
C12 Os1 Sn1 88.4(4) . . ?
C11 Os1 Sn1 89.7(5) . . ?
C14 Os1 Sn1 160.1(4) . . ?
C13 Os1 Pt1 149.1(5) . . ?
C12 Os1 Pt1 83.1(4) . . ?
C11 Os1 Pt1 98.9(5) . . ?
C14 Os1 Pt1 48.3(4) . . ?
Sn1 Os1 Pt1 113.75(3) . . ?
C13 Os1 Os2 152.7(5) . . ?
C12 Os1 Os2 90.8(4) . . ?
C11 Os1 Os2 89.3(5) . . ?
C14 Os1 Os2 103.8(4) . . ?
Sn1 Os1 Os2 56.74(2) . . ?
Pt1 Os1 Os2 57.84(2) . . ?
C23 Os2 C21 92.4(7) . . ?
C23 Os2 C22 87.3(7) . . ?
C21 Os2 C22 174.9(7) . . ?
C23 Os2 C24 99.1(7) . . ?
C21 Os2 C24 88.2(7) . . ?
C22 Os2 C24 96.9(7) . . ?
C23 Os2 Sn1 102.1(5) . . ?
C21 Os2 Sn1 86.5(5) . . ?
C22 Os2 Sn1 88.6(5) . . ?
C24 Os2 Sn1 158.4(6) . . ?
C23 Os2 Pt1 142.0(5) . . ?
C21 Os2 Pt1 103.2(5) . . ?
C22 Os2 Pt1 80.0(5) . . ?
C24 Os2 Pt1 48.1(5) . . ?
Sn1 Os2 Pt1 113.08(3) . . ?
C23 Os2 Os1 158.8(5) . . ?
C21 Os2 Os1 90.4(5) . . ?
C22 Os2 Os1 88.1(4) . . ?
C24 Os2 Os1 102.1(5) . . ?
Sn1 Os2 Os1 57.04(2) . . ?
Pt1 Os2 Os1 56.857(19) . . ?
C33 Os3 C32 87.9(8) . . ?
C33 Os3 C31 92.0(8) . . ?
C32 Os3 C31 178.5(7) . . ?
C33 Os3 C46 173.9(8) . . ?
C32 Os3 C46 91.4(7) . . ?
C31 Os3 C46 88.8(7) . . ?
C33 Os3 C34 90.4(7) . . ?
C32 Os3 C34 89.5(7) . . ?
C31 Os3 C34 89.0(6) . . ?
C46 Os3 C34 95.6(7) . . ?
C33 Os3 Os 154.2(6) . . ?
C32 Os3 Os 100.2(6) . . ?
C31 Os3 Os 80.5(5) . . ?
C46 Os3 Os 20.5(5) . . ?
C34 Os3 Os 113.9(5) . . ?
C33 Os3 Sn1 89.7(5) . . ?
C32 Os3 Sn1 88.8(5) . . ?
C31 Os3 Sn1 92.7(4) . . ?
C46 Os3 Sn1 84.2(6) . . ?
C34 Os3 Sn1 178.3(4) . . ?
Os Os3 Sn1 66.25(18) . . ?
C33 Os3 Pt2 134.6(5) . . ?
C32 Os3 Pt2 87.8(5) . . ?
C31 Os3 Pt2 91.2(5) . . ?
C46 Os3 Pt2 51.4(6) . . ?
C34 Os3 Pt2 44.4(4) . . ?
Os Os3 Pt2 70.62(18) . . ?
Sn1 Os3 Pt2 135.34(3) . . ?
C40 Sn1 Os3 105.8(4) . . ?
C40 Sn1 Os2 109.0(4) . . ?
Os3 Sn1 Os2 134.95(4) . . ?
C40 Sn1 Os1 110.7(4) . . ?
Os3 Sn1 Os1 125.02(4) . . ?
Os2 Sn1 Os1 66.23(3) . . ?
C40 Sn1 Os 110.9(4) . . ?
Os3 Sn1 Os 54.74(16) . . ?
Os2 Sn1 Os 86.16(16) . . ?
Os1 Sn1 Os 135.61(16) . . ?
C65 P1 C69 110.1(8) . . ?
C65 P1 C73 107.3(8) . . ?
C69 P1 C73 107.4(8) . . ?
C65 P1 Pt1 109.1(5) . . ?
C69 P1 Pt1 111.8(5) . . ?
C73 P1 Pt1 111.0(6) . . ?
C57 P2 C53 109.2(9) . . ?
C57 P2 C61 109.4(8) . . ?
C53 P2 C61 107.7(8) . . ?
C57 P2 Pt2 110.2(6) . . ?
C53 P2 Pt2 108.5(6) . . ?
C61 P2 Pt2 111.7(5) . . ?
O11 C11 Os1 179.2(17) . . ?
O12 C12 Os1 175.8(13) . . ?
O13 C13 Os1 179.3(19) . . ?
O14 C14 Pt1 134.7(13) . . ?
O14 C14 Os1 139.9(13) . . ?
Pt1 C14 Os1 82.7(6) . . ?
O21 C21 Os2 176.2(17) . . ?
O22 C22 Os2 179.4(16) . . ?
O23 C23 Os2 179.1(17) . . ?
O24 C24 Pt1 133.7(16) . . ?
O24 C24 Os2 138.9(14) . . ?
Pt1 C24 Os2 83.7(6) . . ?
O31 C31 Os3 177.1(15) . . ?
O32 C32 Os3 177.2(17) . . ?
O33 C33 Os3 176.8(17) . . ?
O34 C34 Pt2 142.2(15) . . ?
O34 C34 Os3 135.0(14) . . ?
Pt2 C34 Os3 82.8(6) . . ?
C41 C40 C45 117.8(14) . . ?
C41 C40 Sn1 119.9(12) . . ?
C45 C40 Sn1 122.3(11) . . ?
C40 C41 C42 122.0(19) . . ?
C43 C42 C41 119(2) . . ?
C44 C43 C42 121(2) . . ?
C43 C44 C45 121(2) . . ?
C40 C45 C44 119.1(18) . . ?
C46 Os Os3 45.2(11) . . ?
C46 Os Sn1 99.4(12) . . ?
Os3 Os Sn1 59.01(16) . . ?
C48 C47 C46 130(2) . . ?
C49 C48 C47 118(2) . . ?
C48 C49 C50 121(2) . . ?
C56 C53 C54 109.9(19) . . ?
C56 C53 C55 109.5(18) . . ?
C54 C53 C55 103.6(18) . . ?
C56 C53 P2 118.5(15) . . ?
C54 C53 P2 107.8(14) . . ?
C55 C53 P2 106.6(12) . . ?
C60 C57 C58 104.9(18) . . ?
C60 C57 C59 109.8(18) . . ?
C58 C57 C59 107.1(17) . . ?
C60 C57 P2 110.3(13) . . ?
C58 C57 P2 109.8(13) . . ?
C59 C57 P2 114.6(13) . . ?
C63 C61 C62 106.4(17) . . ?
C63 C61 C64 106.2(17) . . ?
C62 C61 C64 110.5(18) . . ?
C63 C61 P2 111.8(13) . . ?
C62 C61 P2 114.1(13) . . ?
C64 C61 P2 107.5(12) . . ?
C66 C65 C67 100(2) . . ?
C66 C65 C68 110.8(19) . . ?
C67 C65 C68 107.1(16) . . ?
C66 C65 P1 112.6(14) . . ?
C67 C65 P1 111.8(14) . . ?
C68 C65 P1 113.2(12) . . ?
C72 C69 C71 111.0(18) . . ?
C72 C69 C70 108.3(19) . . ?
C71 C69 C70 103.6(17) . . ?
C72 C69 P1 109.0(12) . . ?
C71 C69 P1 117.6(13) . . ?
C70 C69 P1 106.8(12) . . ?
C76 C73 C74 107.7(19) . . ?
C76 C73 C75 104.6(19) . . ?
C74 C73 C75 104(2) . . ?
C76 C73 P1 115.7(15) . . ?
C74 C73 P1 110.3(12) . . ?
C75 C73 P1 114.0(14) . . ?
C6S C1S C4S 125(3) . . ?
C5S C2S C6S 122(3) . . ?
C4S C3S C5S 123(3) . . ?
C1S C4S C3S 115(3) . . ?
C2S C5S C3S 115(3) . . ?
C1S C6S C2S 119(3) . . ?

loop_
_geom_bond_atom_site_label_1
_geom_bond_atom_site_label_2
_geom_bond_distance
_geom_bond_site_symmetry_2
_geom_bond_publ_flag
C46 Os 0.989(18) . ?
C46 C51 1.51(2) . ?
C46 C47 1.58(2) . ?
C46 Os3 2.008(18) . ?
C46 Pt2 2.16(2) . ?
C50 C51 1.35(2) . ?
C50 C49 1.39(3) . ?
Pt1 C14 2.072(15) . ?
Pt1 C24 2.083(18) . ?
Pt1 P1 2.353(3) . ?
Pt1 Os1 2.7505(8) . ?
Pt1 Os2 2.7810(8) . ?
Pt2 C34 1.935(17) . ?
Pt2 P2 2.268(4) . ?
Pt2 Os3 2.7445(8) . ?
Os1 C13 1.880(19) . ?
Os1 C12 1.929(17) . ?
Os1 C11 1.932(19) . ?
Os1 C14 2.092(15) . ?
Os1 Sn1 2.7360(11) . ?
Os1 Os2 2.9844(8) . ?
Os2 C23 1.892(17) . ?
Os2 C21 1.918(19) . ?
Os2 C22 1.939(19) . ?
Os2 C24 2.086(17) . ?
Os2 Sn1 2.7267(11) . ?
Os3 C33 1.906(17) . ?
Os3 C32 1.933(19) . ?
Os3 C31 1.935(19) . ?
Os3 C34 2.203(17) . ?
Os3 Os 2.577(8) . ?
Os3 Sn1 2.7058(11) . ?
Sn1 C40 2.172(14) . ?
Sn1 Os 2.889(8) . ?
P1 C65 1.911(16) . ?
P1 C69 1.913(16) . ?
P1 C73 1.919(17) . ?
P2 C57 1.887(18) . ?
P2 C53 1.909(18) . ?
P2 C61 1.916(17) . ?
O11 C11 1.144(19) . ?
O12 C12 1.150(17) . ?
O13 C13 1.156(19) . ?
O14 C14 1.173(17) . ?
O21 C21 1.169(19) . ?
O22 C22 1.132(19) . ?
O23 C23 1.147(18) . ?
O24 C24 1.176(18) . ?
O31 C31 1.141(19) . ?
O32 C32 1.14(2) . ?
O33 C33 1.127(18) . ?
O34 C34 1.147(18) . ?
C40 C41 1.38(2) . ?
C40 C45 1.39(2) . ?
C41 C42 1.38(2) . ?
C42 C43 1.36(3) . ?
C43 C44 1.34(3) . ?
C44 C45 1.41(2) . ?
C47 C48 1.39(3) . ?
C48 C49 1.37(4) . ?
C53 C56 1.52(3) . ?
C53 C54 1.57(3) . ?
C53 C55 1.58(3) . ?
C57 C60 1.51(3) . ?
C57 C58 1.54(3) . ?
C57 C59 1.54(2) . ?
C61 C63 1.51(3) . ?
C61 C62 1.53(3) . ?
C61 C64 1.55(2) . ?
C65 C66 1.47(3) . ?
C65 C67 1.53(3) . ?
C65 C68 1.55(2) . ?
C69 C72 1.48(3) . ?
C69 C71 1.50(2) . ?
C69 C70 1.54(3) . ?
C73 C76 1.47(2) . ?
C73 C74 1.48(3) . ?
C73 C75 1.51(3) . ?
C1S C6S 1.27(3) . ?
C1S C4S 1.32(3) . ?
C2S C5S 1.32(3) . ?
C2S C6S 1.34(3) . ?
C3S C4S 1.35(3) . ?
C3S C5S 1.36(3) . ?
